data_4082832
loop_
_publ_author_name
'Pingen, Dennis'
'Lutz, Martin'
'Vogt, Dieter'

_publ_section_title
;
 Mechanistic Study on the Ruthenium-Catalyzed Direct Amination of Alcohols
;
_journal_issue 7
_journal_name_full Organometallics
_journal_page_first 1623
_journal_paper_doi 10.1021/om4011998
_journal_volume 33
_journal_year 2014
_chemical_formula_moiety 'C58 H48 Cl O2 P3 Ru, C6 H6'
_chemical_formula_sum 'C64 H54 Cl O2 P3 Ru'
_chemical_formula_weight 1084.50
_chemical_name_systematic
; 
 ? 
;
_space_group_IT_number 4
_symmetry_cell_setting monoclinic
_symmetry_space_group_name_Hall 'P 2yb'
_symmetry_space_group_name_H-M 'P 1 21 1'
_atom_sites_solution_hydrogens difmap
_atom_sites_solution_primary direct
_atom_sites_solution_secondary difmap
_audit_creation_method SHELXL-97
_cell_angle_alpha 90.00
_cell_angle_beta 111.760(2)
_cell_angle_gamma 90.00
_cell_formula_units_Z 2
_cell_length_a 15.0327(7)
_cell_length_b 11.5362(3)
_cell_length_c 16.0877(7)
_cell_measurement_reflns_used 46042
_cell_measurement_temperature 150(2)
_cell_measurement_theta_max 27.50
_cell_measurement_theta_min 1.58
_cell_volume 2591.14(18)
_computing_cell_refinement Peakref
_computing_data_collection Apex2
_computing_data_reduction 'Eval15, SADABS-2008/1'
_computing_structure_refinement 'SHELXL-97 (Sheldrick, 2008)'
_computing_structure_solution 'SHELXS-97 (Sheldrick, 2008)'
_diffrn_ambient_temperature 150(2)
_diffrn_measured_fraction_theta_full 1.000
_diffrn_measured_fraction_theta_max 1.000
_diffrn_measurement_device_type 'Bruker Kappa Apex2'
_diffrn_measurement_method '\f and \w scans'
_diffrn_radiation_monochromator graphite
_diffrn_radiation_source 'fine-focus sealed tube'
_diffrn_radiation_type MoK\a
_diffrn_radiation_wavelength 0.71073
_diffrn_reflns_av_R_equivalents 0.0283
_diffrn_reflns_av_sigmaI/netI 0.0256
_diffrn_reflns_limit_h_max 19
_diffrn_reflns_limit_h_min -19
_diffrn_reflns_limit_k_max 14
_diffrn_reflns_limit_k_min -14
_diffrn_reflns_limit_l_max 20
_diffrn_reflns_limit_l_min -20
_diffrn_reflns_number 52253
_diffrn_reflns_theta_full 27.51
_diffrn_reflns_theta_max 27.51
_diffrn_reflns_theta_min 1.58
_exptl_absorpt_coefficient_mu 0.493
_exptl_absorpt_correction_T_max 0.7456
_exptl_absorpt_correction_T_min 0.6802
_exptl_absorpt_correction_type multi-scan
_exptl_absorpt_process_details SADABS-2008/1
_exptl_crystal_colour 'pale yellow'
_exptl_crystal_density_diffrn 1.390
_exptl_crystal_density_method 'not measured'
_exptl_crystal_description needle
_exptl_crystal_F_000 1120
_exptl_crystal_size_max 0.66
_exptl_crystal_size_mid 0.13
_exptl_crystal_size_min 0.11
_refine_diff_density_max 0.482
_refine_diff_density_min -0.412
_refine_diff_density_rms 0.045
_refine_ls_abs_structure_details 'Flack H D (1983), Acta Cryst. A39, 876-881'
_refine_ls_abs_structure_Flack -0.004(12)
_refine_ls_extinction_method none
_refine_ls_goodness_of_fit_ref 1.029
_refine_ls_hydrogen_treatment mixed
_refine_ls_matrix_type full
_refine_ls_number_parameters 660
_refine_ls_number_reflns 11899
_refine_ls_number_restraints 59
_refine_ls_restrained_S_all 1.044
_refine_ls_R_factor_all 0.0255
_refine_ls_R_factor_gt 0.0229
_refine_ls_shift/su_max 0.003
_refine_ls_shift/su_mean 0.000
_refine_ls_structure_factor_coef Fsqd
_refine_ls_weighting_details 'calc w=1/[\s^2^(Fo^2^)+(0.0297P)^2^+0.5239P] where P=(Fo^2^+2Fc^2^)/3'
_refine_ls_weighting_scheme calc
_refine_ls_wR_factor_gt 0.0533
_refine_ls_wR_factor_ref 0.0541
_reflns_number_gt 11279
_reflns_number_total 11899
_reflns_threshold_expression I>2\s(I)
_cod_data_source_file om4011998_si_002.cif
_cod_data_source_block l0360a
_cod_depositor_comments 'Adding full bibliography for 4082832.cif.'
_cod_original_sg_symbol_H-M 'P 21'
_cod_database_code 4082832

loop_
_symmetry_equiv_pos_as_xyz
'x, y, z'
'-x, y+1/2, -z'

loop_
_atom_site_label
_atom_site_type_symbol
_atom_site_fract_x
_atom_site_fract_y
_atom_site_fract_z
_atom_site_U_iso_or_equiv
_atom_site_adp_type
_atom_site_occupancy
_atom_site_symmetry_multiplicity
_atom_site_calc_flag
_atom_site_refinement_flags
_atom_site_disorder_assembly
_atom_site_disorder_group
Ru1 Ru 0.411352(9) 0.558884(10) 0.185777(8) 0.01327(3) Uani 1 1 d D . .
H1 H 0.4032(16) 0.625(2) 0.0994(16) 0.029(6) Uiso 1 1 d . . .
Cl1A Cl 0.41887(5) 0.74947(7) 0.25783(5) 0.0209(2) Uani 0.807(3) 1 d PD A 1
Cl1B Cl 0.3997(3) 0.3774(4) 0.1019(3) 0.0227(11) Uiso 0.193(3) 1 d PD A 2
P1 P 0.24138(3) 0.57264(5) 0.12510(3) 0.01596(9) Uani 1 1 d . A .
P2 P 0.42958(3) 0.45399(4) 0.32711(3) 0.01571(10) Uani 1 1 d . A .
P3 P 0.56569(3) 0.56819(5) 0.17765(3) 0.01686(9) Uani 1 1 d . A .
O1 O 0.26201(9) 0.34627(11) 0.20762(8) 0.0189(3) Uani 1 1 d . . .
C1 C 0.18155(13) 0.43855(17) 0.07114(13) 0.0194(4) Uani 1 1 d . . .
C2 C 0.12048(14) 0.43088(19) -0.01868(14) 0.0249(4) Uani 1 1 d . A .
H2 H 0.0988 0.4996 -0.0527 0.030 Uiso 1 1 calc R . .
C3 C 0.09132(18) 0.3238(2) -0.05844(17) 0.0309(6) Uani 1 1 d . . .
H3 H 0.0495 0.3198 -0.1194 0.037 Uiso 1 1 calc R A .
C4 C 0.12245(15) 0.22276(19) -0.01041(15) 0.0293(5) Uani 1 1 d . A .
H4 H 0.1038 0.1500 -0.0393 0.035 Uiso 1 1 calc R . .
C5 C 0.18099(14) 0.22614(18) 0.08008(14) 0.0239(4) Uani 1 1 d . . .
C6 C 0.20659(13) 0.33510(17) 0.11813(13) 0.0194(4) Uani 1 1 d . A .
C7 C 0.41550(14) 0.29706(16) 0.30925(13) 0.0188(4) Uani 1 1 d . . .
C8 C 0.48448(15) 0.21300(17) 0.34877(14) 0.0225(4) Uani 1 1 d . A .
H8 H 0.5436 0.2342 0.3942 0.027 Uiso 1 1 calc R . .
C9 C 0.46731(16) 0.09840(17) 0.32205(15) 0.0273(5) Uani 1 1 d . . .
H9 H 0.5141 0.0412 0.3506 0.033 Uiso 1 1 calc R A .
C10 C 0.38257(14) 0.0661(2) 0.25404(13) 0.0281(4) Uani 1 1 d . A .
H10 H 0.3729 -0.0126 0.2355 0.034 Uiso 1 1 calc R . .
C11 C 0.31174(15) 0.14740(17) 0.21267(14) 0.0243(4) Uani 1 1 d . . .
C12 C 0.33024(14) 0.26019(16) 0.24318(12) 0.0190(4) Uani 1 1 d . A .
C13 C 0.21536(16) 0.11880(18) 0.13890(16) 0.0309(5) Uani 1 1 d . A .
C14 C 0.14278(19) 0.0933(3) 0.1837(2) 0.0526(8) Uani 1 1 d . . .
H14A H 0.1612 0.0219 0.2189 0.079 Uiso 1 1 calc R A .
H14B H 0.0787 0.0840 0.1375 0.079 Uiso 1 1 calc R . .
H14C H 0.1423 0.1579 0.2231 0.079 Uiso 1 1 calc R . .
C15 C 0.2238(2) 0.0156(2) 0.0830(2) 0.0588(9) Uani 1 1 d . . .
H15A H 0.2646 0.0365 0.0499 0.088 Uiso 1 1 calc R A .
H15B H 0.1600 -0.0060 0.0407 0.088 Uiso 1 1 calc R . .
H15C H 0.2522 -0.0502 0.1226 0.088 Uiso 1 1 calc R . .
C16 C 0.19519(14) 0.67036(17) 0.02851(13) 0.0210(4) Uani 1 1 d . . .
C17 C 0.11272(15) 0.73524(19) 0.01070(15) 0.0274(5) Uani 1 1 d . A .
H17 H 0.0814 0.7347 0.0523 0.033 Uiso 1 1 calc R . .
C18 C 0.0749(2) 0.8008(2) -0.06634(18) 0.0376(6) Uani 1 1 d . . .
H18 H 0.0188 0.8456 -0.0767 0.045 Uiso 1 1 calc R A .
C19 C 0.11820(19) 0.8015(2) -0.12781(17) 0.0438(7) Uani 1 1 d . A .
H19 H 0.0930 0.8479 -0.1802 0.053 Uiso 1 1 calc R . .
C20 C 0.19878(18) 0.7343(3) -0.11323(16) 0.0455(7) Uani 1 1 d . . .
H20 H 0.2277 0.7325 -0.1567 0.055 Uiso 1 1 calc R A .
C21 C 0.23744(16) 0.6699(2) -0.03561(14) 0.0347(5) Uani 1 1 d . A .
H21 H 0.2933 0.6248 -0.0258 0.042 Uiso 1 1 calc R . .
C22 C 0.17194(13) 0.61624(17) 0.19243(13) 0.0191(4) Uani 1 1 d . . .
C23 C 0.18115(14) 0.72929(18) 0.22608(13) 0.0232(4) Uani 1 1 d . A .
H23 H 0.2246 0.7815 0.2153 0.028 Uiso 1 1 calc R . .
C24 C 0.12742(15) 0.76571(19) 0.27491(14) 0.0273(4) Uani 1 1 d . . .
H24 H 0.1340 0.8429 0.2969 0.033 Uiso 1 1 calc R A .
C25 C 0.06486(17) 0.6915(2) 0.29178(15) 0.0332(5) Uani 1 1 d . A .
H25 H 0.0271 0.7175 0.3241 0.040 Uiso 1 1 calc R . .
C26 C 0.05723(18) 0.5786(2) 0.26139(17) 0.0416(6) Uani 1 1 d . . .
H26 H 0.0158 0.5259 0.2748 0.050 Uiso 1 1 calc R A .
C27 C 0.10983(15) 0.5421(2) 0.21139(15) 0.0316(5) Uani 1 1 d . A .
H27 H 0.1030 0.4646 0.1898 0.038 Uiso 1 1 calc R . .
C28 C 0.54340(13) 0.46859(16) 0.42292(12) 0.0181(4) Uani 1 1 d . . .
C29 C 0.60936(13) 0.5472(2) 0.41615(12) 0.0248(4) Uani 1 1 d . A .
H29 H 0.5954 0.5901 0.3624 0.030 Uiso 1 1 calc R . .
C30 C 0.69593(15) 0.5645(3) 0.48678(13) 0.0361(5) Uani 1 1 d . . .
H30 H 0.7410 0.6186 0.4812 0.043 Uiso 1 1 calc R A .
C31 C 0.71605(17) 0.5033(2) 0.56473(15) 0.0336(5) Uani 1 1 d . A .
H31 H 0.7755 0.5143 0.6129 0.040 Uiso 1 1 calc R . .
C32 C 0.65015(16) 0.42584(19) 0.57323(14) 0.0283(5) Uani 1 1 d . . .
H32 H 0.6644 0.3838 0.6274 0.034 Uiso 1 1 calc R A .
C33 C 0.56313(15) 0.40882(17) 0.50326(13) 0.0223(4) Uani 1 1 d . A .
H33 H 0.5172 0.3568 0.5100 0.027 Uiso 1 1 calc R . .
C34 C 0.34924(13) 0.48314(17) 0.38739(13) 0.0172(4) Uani 1 1 d . . .
C35 C 0.34005(15) 0.59793(17) 0.41014(14) 0.0216(4) Uani 1 1 d . A .
H35 H 0.3700 0.6580 0.3897 0.026 Uiso 1 1 calc R . .
C36 C 0.28720(15) 0.62512(18) 0.46268(14) 0.0260(4) Uani 1 1 d . . .
H36 H 0.2809 0.7035 0.4777 0.031 Uiso 1 1 calc R A .
C37 C 0.24404(16) 0.5376(2) 0.49282(14) 0.0309(5) Uani 1 1 d . A .
H37 H 0.2077 0.5557 0.5285 0.037 Uiso 1 1 calc R . .
C38 C 0.25385(19) 0.4231(2) 0.47090(17) 0.0373(6) Uani 1 1 d . . .
H38 H 0.2249 0.3627 0.4922 0.045 Uiso 1 1 calc R A .
C39 C 0.30570(17) 0.39697(18) 0.41804(15) 0.0297(5) Uani 1 1 d . A .
H39 H 0.3114 0.3186 0.4026 0.036 Uiso 1 1 calc R . .
C40 C 0.65874(14) 0.46615(18) 0.24338(13) 0.0223(4) Uani 1 1 d . . .
C41 C 0.63086(17) 0.3564(2) 0.26111(16) 0.0249(5) Uani 1 1 d . A .
H41 H 0.5648 0.3368 0.2393 0.030 Uiso 1 1 calc R . .
C42 C 0.69815(17) 0.2756(2) 0.31004(16) 0.0310(5) Uani 1 1 d . . .
H42 H 0.6779 0.2014 0.3217 0.037 Uiso 1 1 calc R A .
C43 C 0.79454(18) 0.3026(2) 0.34184(16) 0.0378(6) Uani 1 1 d . A .
H43 H 0.8407 0.2474 0.3756 0.045 Uiso 1 1 calc R . .
C44 C 0.82314(17) 0.4100(2) 0.32429(18) 0.0417(6) Uani 1 1 d . . .
H44 H 0.8895 0.4281 0.3455 0.050 Uiso 1 1 calc R A .
C45 C 0.75616(16) 0.4931(2) 0.27566(16) 0.0330(5) Uani 1 1 d . A .
H45 H 0.7769 0.5674 0.2647 0.040 Uiso 1 1 calc R . .
C46 C 0.63114(14) 0.70614(17) 0.19550(14) 0.0214(4) Uani 1 1 d . . .
C47 C 0.64264(17) 0.7741(2) 0.27052(16) 0.0267(5) Uani 1 1 d . A .
H47 H 0.6156 0.7493 0.3123 0.032 Uiso 1 1 calc R . .
C48 C 0.69305(19) 0.8774(2) 0.28475(17) 0.0353(6) Uani 1 1 d . . .
H48 H 0.7012 0.9221 0.3366 0.042 Uiso 1 1 calc R A .
C49 C 0.73161(18) 0.9158(2) 0.22394(17) 0.0404(6) Uani 1 1 d . A .
H49 H 0.7655 0.9872 0.2336 0.048 Uiso 1 1 calc R . .
C50 C 0.72073(18) 0.8503(2) 0.14940(18) 0.0396(6) Uani 1 1 d . . .
H50 H 0.7468 0.8768 0.1073 0.048 Uiso 1 1 calc R A .
C51 C 0.67171(16) 0.7455(2) 0.13535(16) 0.0314(5) Uani 1 1 d . A .
H51 H 0.6657 0.7002 0.0843 0.038 Uiso 1 1 calc R . .
C52 C 0.55320(14) 0.52975(15) 0.06313(13) 0.0195(4) Uani 1 1 d . . .
C53 C 0.49962(16) 0.60182(19) -0.00654(14) 0.0256(4) Uani 1 1 d . A .
H53 H 0.4743 0.6720 0.0063 0.031 Uiso 1 1 calc R . .
C54 C 0.48261(15) 0.5725(3) -0.09497(13) 0.0328(5) Uani 1 1 d . . .
H54 H 0.4468 0.6230 -0.1422 0.039 Uiso 1 1 calc R A .
C55 C 0.51823(18) 0.4691(2) -0.11375(15) 0.0346(5) Uani 1 1 d . A .
H55 H 0.5044 0.4470 -0.1741 0.042 Uiso 1 1 calc R . .
C56 C 0.5735(2) 0.39863(19) -0.04536(17) 0.0360(6) Uani 1 1 d . . .
H56 H 0.6000 0.3294 -0.0585 0.043 Uiso 1 1 calc R A .
C57 C 0.59071(17) 0.42820(18) 0.04308(15) 0.0289(5) Uani 1 1 d . A .
H57 H 0.6284 0.3786 0.0901 0.035 Uiso 1 1 calc R . .
O2A O 0.39271(16) 0.3411(2) 0.08152(17) 0.0276(5) Uani 0.807(3) 1 d PD A 1
C58A C 0.39986(17) 0.4252(3) 0.12246(19) 0.0183(6) Uani 0.807(3) 1 d PD A 1
O2B O 0.4263(8) 0.7838(9) 0.2788(7) 0.031(3) Uiso 0.193(3) 1 d PD A 2
C58B C 0.4199(8) 0.6988(8) 0.2396(7) 0.023(3) Uiso 0.193(3) 1 d PD A 2
C59 C 0.9949(3) 0.0920(6) 0.3196(3) 0.1034(18) Uani 1 1 d DU . .
H59 H 0.9833 0.0854 0.2576 0.124 Uiso 1 1 calc R . .
C60 C 1.0350(3) 0.1881(5) 0.3658(4) 0.1099(19) Uani 1 1 d DU . .
H60 H 1.0522 0.2498 0.3355 0.132 Uiso 1 1 calc R . .
C61 C 1.0514(2) 0.1992(5) 0.4529(4) 0.1063(17) Uani 1 1 d DU . .
H61 H 1.0799 0.2677 0.4843 0.128 Uiso 1 1 calc R . .
C62 C 1.0270(4) 0.1131(6) 0.4949(4) 0.1164(19) Uani 1 1 d DU . .
H62 H 1.0378 0.1204 0.5567 0.140 Uiso 1 1 calc R . .
C63 C 0.9877(4) 0.0168(5) 0.4514(5) 0.119(2) Uani 1 1 d DU . .
H63 H 0.9707 -0.0441 0.4826 0.143 Uiso 1 1 calc R . .
C64 C 0.9716(3) 0.0046(5) 0.3644(4) 0.1091(18) Uani 1 1 d DU . .
H64 H 0.9441 -0.0649 0.3340 0.131 Uiso 1 1 calc R . .

loop_
_atom_site_aniso_label
_atom_site_aniso_U_11
_atom_site_aniso_U_22
_atom_site_aniso_U_33
_atom_site_aniso_U_23
_atom_site_aniso_U_13
_atom_site_aniso_U_12
Ru1 0.01618(6) 0.01016(6) 0.01277(6) 0.00009(7) 0.00455(4) 0.00021(6)
Cl1A 0.0272(4) 0.0129(4) 0.0242(4) -0.0032(3) 0.0117(3) -0.0005(3)
P1 0.01637(19) 0.0156(2) 0.0147(2) 0.0004(2) 0.00432(15) -0.0001(2)
P2 0.0188(2) 0.0132(2) 0.0140(2) 0.00100(17) 0.00469(18) -0.00096(17)
P3 0.01851(19) 0.0153(2) 0.0170(2) 0.0007(2) 0.00687(15) 0.0000(2)
O1 0.0226(7) 0.0149(6) 0.0167(7) -0.0016(5) 0.0046(5) -0.0008(5)
C1 0.0182(9) 0.0207(9) 0.0180(10) -0.0018(8) 0.0052(8) -0.0012(7)
C2 0.0231(10) 0.0291(11) 0.0200(10) -0.0009(8) 0.0052(8) -0.0010(8)
C3 0.0279(12) 0.0379(14) 0.0218(12) -0.0088(10) 0.0032(10) -0.0068(10)
C4 0.0308(11) 0.0285(11) 0.0274(11) -0.0116(9) 0.0095(9) -0.0105(9)
C5 0.0252(10) 0.0217(10) 0.0250(11) -0.0064(8) 0.0096(8) -0.0064(8)
C6 0.0185(9) 0.0206(9) 0.0181(10) -0.0039(8) 0.0058(7) -0.0026(7)
C7 0.0253(10) 0.0134(9) 0.0193(10) 0.0021(7) 0.0102(8) -0.0001(7)
C8 0.0276(10) 0.0177(9) 0.0237(10) 0.0039(8) 0.0111(8) 0.0026(8)
C9 0.0348(11) 0.0177(9) 0.0316(11) 0.0046(8) 0.0149(9) 0.0060(8)
C10 0.0394(10) 0.0140(8) 0.0360(10) -0.0019(11) 0.0199(8) -0.0019(11)
C11 0.0336(11) 0.0163(9) 0.0255(10) -0.0019(8) 0.0138(9) -0.0046(8)
C12 0.0254(10) 0.0154(9) 0.0183(9) 0.0012(7) 0.0104(8) 0.0004(7)
C13 0.0349(12) 0.0195(10) 0.0321(12) -0.0038(9) 0.0052(10) -0.0070(9)
C14 0.0399(14) 0.0540(18) 0.0557(17) 0.0194(13) 0.0084(12) -0.0219(12)
C15 0.078(2) 0.0233(11) 0.0467(17) -0.0150(11) -0.0104(15) 0.0055(13)
C16 0.0212(9) 0.0199(9) 0.0172(10) 0.0024(8) 0.0017(8) -0.0033(8)
C17 0.0275(11) 0.0262(11) 0.0242(11) 0.0000(9) 0.0044(9) 0.0039(9)
C18 0.0380(14) 0.0320(13) 0.0291(13) 0.0039(11) -0.0035(11) 0.0093(11)
C19 0.0431(14) 0.0473(15) 0.0250(12) 0.0167(11) -0.0060(10) -0.0076(12)
C20 0.0346(13) 0.074(2) 0.0232(12) 0.0149(12) 0.0057(10) -0.0096(13)
C21 0.0225(10) 0.0590(16) 0.0199(11) 0.0104(10) 0.0048(8) -0.0005(10)
C22 0.0181(9) 0.0213(9) 0.0160(9) 0.0014(7) 0.0041(7) 0.0020(7)
C23 0.0227(10) 0.0234(10) 0.0213(10) -0.0016(8) 0.0057(8) 0.0001(8)
C24 0.0307(11) 0.0255(10) 0.0228(10) -0.0029(8) 0.0064(9) 0.0069(9)
C25 0.0387(12) 0.0380(13) 0.0288(12) -0.0029(10) 0.0193(10) 0.0075(10)
C26 0.0484(13) 0.0389(16) 0.0518(14) -0.0100(12) 0.0352(12) -0.0129(11)
C27 0.0376(11) 0.0268(14) 0.0373(11) -0.0078(10) 0.0219(9) -0.0078(9)
C28 0.0211(9) 0.0181(9) 0.0133(9) 0.0003(7) 0.0042(7) 0.0009(7)
C29 0.0268(9) 0.0270(12) 0.0176(8) 0.0020(9) 0.0048(7) -0.0052(10)
C30 0.0324(10) 0.0404(12) 0.0307(10) 0.0047(14) 0.0062(8) -0.0133(13)
C31 0.0290(11) 0.0374(12) 0.0231(11) -0.0024(9) -0.0036(9) -0.0016(9)
C32 0.0378(12) 0.0250(11) 0.0181(10) 0.0038(8) 0.0058(9) 0.0045(9)
C33 0.0271(10) 0.0203(9) 0.0189(10) 0.0030(8) 0.0079(8) 0.0003(8)
C34 0.0166(9) 0.0197(9) 0.0127(9) 0.0012(7) 0.0026(7) 0.0003(7)
C35 0.0260(10) 0.0189(9) 0.0206(10) 0.0016(7) 0.0095(8) -0.0006(7)
C36 0.0303(11) 0.0242(11) 0.0224(11) -0.0015(8) 0.0087(9) 0.0040(8)
C37 0.0353(11) 0.0373(16) 0.0264(10) -0.0031(9) 0.0188(9) 0.0004(9)
C38 0.0523(15) 0.0327(12) 0.0392(14) -0.0052(10) 0.0313(12) -0.0142(11)
C39 0.0423(13) 0.0210(10) 0.0332(12) -0.0037(9) 0.0224(10) -0.0068(9)
C40 0.0206(9) 0.0267(10) 0.0203(10) 0.0026(8) 0.0085(8) 0.0052(8)
C41 0.0241(11) 0.0266(12) 0.0259(12) 0.0064(9) 0.0115(9) 0.0078(9)
C42 0.0351(12) 0.0302(12) 0.0306(13) 0.0098(10) 0.0157(10) 0.0114(10)
C43 0.0328(12) 0.0450(14) 0.0321(13) 0.0110(10) 0.0077(10) 0.0198(10)
C44 0.0204(11) 0.0514(16) 0.0464(15) 0.0020(12) 0.0043(10) 0.0067(10)
C45 0.0257(11) 0.0337(12) 0.0366(13) 0.0023(10) 0.0079(10) 0.0004(9)
C46 0.0197(9) 0.0192(9) 0.0247(10) 0.0001(8) 0.0075(8) -0.0033(7)
C47 0.0307(12) 0.0257(11) 0.0222(12) -0.0008(9) 0.0082(10) -0.0020(9)
C48 0.0454(14) 0.0265(12) 0.0291(13) -0.0050(10) 0.0083(11) -0.0122(11)
C49 0.0429(14) 0.0321(12) 0.0441(15) -0.0050(11) 0.0140(12) -0.0211(11)
C50 0.0461(14) 0.0357(13) 0.0441(15) -0.0012(11) 0.0250(12) -0.0173(11)
C51 0.0351(12) 0.0323(12) 0.0325(12) -0.0042(10) 0.0192(10) -0.0099(10)
C52 0.0229(9) 0.0198(10) 0.0192(9) -0.0012(7) 0.0118(7) -0.0033(7)
C53 0.0326(11) 0.0249(9) 0.0223(10) 0.0009(8) 0.0137(9) 0.0018(8)
C54 0.0405(11) 0.0384(14) 0.0199(9) 0.0024(11) 0.0115(8) -0.0012(12)
C55 0.0539(15) 0.0347(13) 0.0234(11) -0.0101(10) 0.0238(11) -0.0172(11)
C56 0.0624(16) 0.0182(10) 0.0389(14) -0.0064(9) 0.0320(12) -0.0051(10)
C57 0.0466(13) 0.0182(10) 0.0292(12) 0.0025(8) 0.0225(10) 0.0023(9)
O2A 0.0344(12) 0.0204(12) 0.0303(13) -0.0092(10) 0.0145(10) -0.0047(10)
C58A 0.0158(12) 0.0207(15) 0.0193(14) 0.0040(12) 0.0075(10) 0.0009(10)
C59 0.090(3) 0.145(5) 0.079(3) 0.014(3) 0.036(2) 0.050(3)
C60 0.076(3) 0.115(4) 0.168(5) 0.067(4) 0.079(3) 0.028(3)
C61 0.042(2) 0.094(3) 0.167(5) -0.012(4) 0.021(3) 0.015(2)
C62 0.110(4) 0.143(5) 0.093(4) 0.026(4) 0.033(3) 0.044(4)
C63 0.105(4) 0.109(4) 0.152(5) 0.060(4) 0.057(4) 0.009(3)
C64 0.071(3) 0.090(3) 0.142(5) -0.011(3) 0.010(3) 0.014(2)

loop_
_atom_type_symbol
_atom_type_description
_atom_type_scat_dispersion_real
_atom_type_scat_dispersion_imag
_atom_type_scat_source
C C 0.0033 0.0016 'International Tables Vol C Tables 4.2.6.8 and 6.1.1.4'
H H 0.0000 0.0000 'International Tables Vol C Tables 4.2.6.8 and 6.1.1.4'
Cl Cl 0.1484 0.1585 'International Tables Vol C Tables 4.2.6.8 and 6.1.1.4'
O O 0.0106 0.0060 'International Tables Vol C Tables 4.2.6.8 and 6.1.1.4'
P P 0.1023 0.0942 'International Tables Vol C Tables 4.2.6.8 and 6.1.1.4'
Ru Ru -1.2594 0.8363 'International Tables Vol C Tables 4.2.6.8 and 6.1.1.4'

loop_
_geom_angle_atom_site_label_1
_geom_angle_atom_site_label_2
_geom_angle_atom_site_label_3
_geom_angle
C58B Ru1 C58A 175.0(4)
C58B Ru1 P3 95.0(4)
C58A Ru1 P3 84.23(8)
C58B Ru1 P1 90.7(4)
C58A Ru1 P1 87.83(8)
P3 Ru1 P1 153.823(16)
C58B Ru1 Cl1B 175.4(4)
C58A Ru1 Cl1B 1.30(15)
P3 Ru1 Cl1B 83.14(10)
P1 Ru1 Cl1B 89.12(10)
C58B Ru1 Cl1A 1.4(4)
C58A Ru1 Cl1A 174.52(8)
P3 Ru1 Cl1A 96.32(2)
P1 Ru1 Cl1A 89.34(2)
Cl1B Ru1 Cl1A 175.24(11)
C58B Ru1 P2 91.8(4)
C58A Ru1 P2 93.13(8)
P3 Ru1 P2 106.987(17)
P1 Ru1 P2 98.307(16)
Cl1B Ru1 P2 92.76(11)
Cl1A Ru1 P2 91.92(2)
C58B Ru1 H1 87.6(9)
C58A Ru1 H1 87.5(9)
P3 Ru1 H1 71.5(8)
P1 Ru1 H1 83.3(8)
Cl1B Ru1 H1 87.8(9)
Cl1A Ru1 H1 87.5(9)
P2 Ru1 H1 178.3(9)
C22 P1 C16 102.26(9)
C22 P1 C1 102.95(9)
C16 P1 C1 98.73(9)
C22 P1 Ru1 122.46(6)
C16 P1 Ru1 113.59(7)
C1 P1 Ru1 113.64(6)
C7 P2 C28 103.86(9)
C7 P2 C34 101.71(9)
C28 P2 C34 97.48(9)
C7 P2 Ru1 111.61(7)
C28 P2 Ru1 118.21(6)
C34 P2 Ru1 121.29(6)
C40 P3 C52 101.30(9)
C40 P3 C46 102.48(9)
C52 P3 C46 102.46(9)
C40 P3 Ru1 119.42(7)
C52 P3 Ru1 107.82(6)
C46 P3 Ru1 120.56(7)
C6 O1 C12 115.60(14)
C6 C1 C2 116.75(18)
C6 C1 P1 118.69(14)
C2 C1 P1 124.08(16)
C3 C2 C1 120.5(2)
C3 C2 H2 119.7
C1 C2 H2 119.7
C4 C3 C2 120.7(2)
C4 C3 H3 119.6
C2 C3 H3 119.6
C3 C4 C5 120.8(2)
C3 C4 H4 119.6
C5 C4 H4 119.6
C6 C5 C4 116.74(19)
C6 C5 C13 119.07(18)
C4 C5 C13 124.16(18)
O1 C6 C1 115.21(17)
O1 C6 C5 120.48(18)
C1 C6 C5 124.29(18)
C8 C7 C12 117.07(18)
C8 C7 P2 126.46(16)
C12 C7 P2 116.16(14)
C9 C8 C7 120.2(2)
C9 C8 H8 119.9
C7 C8 H8 119.9
C8 C9 C10 120.8(2)
C8 C9 H9 119.6
C10 C9 H9 119.6
C9 C10 C11 120.8(2)
C9 C10 H10 119.6
C11 C10 H10 119.6
C12 C11 C10 116.61(19)
C12 C11 C13 119.11(18)
C10 C11 C13 124.26(19)
C11 C12 O1 120.40(17)
C11 C12 C7 124.41(18)
O1 C12 C7 115.19(16)
C15 C13 C5 110.54(19)
C15 C13 C11 111.3(2)
C5 C13 C11 108.13(16)
C15 C13 C14 110.7(2)
C5 C13 C14 108.0(2)
C11 C13 C14 108.0(2)
C13 C14 H14A 109.5
C13 C14 H14B 109.5
H14A C14 H14B 109.5
C13 C14 H14C 109.5
H14A C14 H14C 109.5
H14B C14 H14C 109.5
C13 C15 H15A 109.5
C13 C15 H15B 109.5
H15A C15 H15B 109.5
C13 C15 H15C 109.5
H15A C15 H15C 109.5
H15B C15 H15C 109.5
C17 C16 C21 117.82(19)
C17 C16 P1 122.42(17)
C21 C16 P1 119.32(16)
C18 C17 C16 121.4(2)
C18 C17 H17 119.3
C16 C17 H17 119.3
C19 C18 C17 120.2(2)
C19 C18 H18 119.9
C17 C18 H18 119.9
C18 C19 C20 119.6(2)
C18 C19 H19 120.2
C20 C19 H19 120.2
C19 C20 C21 120.2(2)
C19 C20 H20 119.9
C21 C20 H20 119.9
C20 C21 C16 120.7(2)
C20 C21 H21 119.7
C16 C21 H21 119.7
C27 C22 C23 118.04(19)
C27 C22 P1 122.72(15)
C23 C22 P1 119.25(15)
C24 C23 C22 120.5(2)
C24 C23 H23 119.7
C22 C23 H23 119.7
C25 C24 C23 120.7(2)
C25 C24 H24 119.7
C23 C24 H24 119.7
C24 C25 C26 119.5(2)
C24 C25 H25 120.3
C26 C25 H25 120.3
C25 C26 C27 120.1(2)
C25 C26 H26 119.9
C27 C26 H26 119.9
C22 C27 C26 121.1(2)
C22 C27 H27 119.4
C26 C27 H27 119.4
C29 C28 C33 119.09(17)
C29 C28 P2 117.89(14)
C33 C28 P2 122.91(15)
C28 C29 C30 120.9(2)
C28 C29 H29 119.5
C30 C29 H29 119.5
C31 C30 C29 119.7(2)
C31 C30 H30 120.1
C29 C30 H30 120.1
C30 C31 C32 120.1(2)
C30 C31 H31 119.9
C32 C31 H31 119.9
C31 C32 C33 120.5(2)
C31 C32 H32 119.8
C33 C32 H32 119.8
C32 C33 C28 119.59(19)
C32 C33 H33 120.2
C28 C33 H33 120.2
C39 C34 C35 119.00(18)
C39 C34 P2 123.28(16)
C35 C34 P2 117.42(16)
C36 C35 C34 120.48(18)
C36 C35 H35 119.8
C34 C35 H35 119.8
C37 C36 C35 119.7(2)
C37 C36 H36 120.1
C35 C36 H36 120.1
C36 C37 C38 119.9(2)
C36 C37 H37 120.1
C38 C37 H37 120.1
C39 C38 C37 120.0(2)
C39 C38 H38 120.0
C37 C38 H38 120.0
C34 C39 C38 120.9(2)
C34 C39 H39 119.6
C38 C39 H39 119.6
C45 C40 C41 118.65(19)
C45 C40 P3 122.84(17)
C41 C40 P3 118.51(16)
C42 C41 C40 121.0(2)
C42 C41 H41 119.5
C40 C41 H41 119.5
C43 C42 C41 120.2(2)
C43 C42 H42 119.9
C41 C42 H42 119.9
C44 C43 C42 119.5(2)
C44 C43 H43 120.2
C42 C43 H43 120.2
C43 C44 C45 121.1(2)
C43 C44 H44 119.4
C45 C44 H44 119.4
C40 C45 C44 119.5(2)
C40 C45 H45 120.2
C44 C45 H45 120.2
C47 C46 C51 118.05(19)
C47 C46 P3 120.64(16)
C51 C46 P3 121.30(16)
C48 C47 C46 120.8(2)
C48 C47 H47 119.6
C46 C47 H47 119.6
C49 C48 C47 120.4(2)
C49 C48 H48 119.8
C47 C48 H48 119.8
C50 C49 C48 119.7(2)
C50 C49 H49 120.1
C48 C49 H49 120.1
C49 C50 C51 120.3(2)
C49 C50 H50 119.9
C51 C50 H50 119.9
C50 C51 C46 120.8(2)
C50 C51 H51 119.6
C46 C51 H51 119.6
C53 C52 C57 118.80(19)
C53 C52 P3 118.59(15)
C57 C52 P3 122.52(15)
C52 C53 C54 120.8(2)
C52 C53 H53 119.6
C54 C53 H53 119.6
C55 C54 C53 119.5(2)
C55 C54 H54 120.2
C53 C54 H54 120.2
C56 C55 C54 120.2(2)
C56 C55 H55 119.9
C54 C55 H55 119.9
C55 C56 C57 120.2(2)
C55 C56 H56 119.9
C57 C56 H56 119.9
C52 C57 C56 120.4(2)
C52 C57 H57 119.8
C56 C57 H57 119.8
O2A C58A Ru1 179.2(2)
O2B C58B Ru1 175.6(12)
C60 C59 C64 118.1(5)
C60 C59 H59 121.0
C64 C59 H59 121.0
C61 C60 C59 121.8(5)
C61 C60 H60 119.1
C59 C60 H60 119.1
C62 C61 C60 118.9(5)
C62 C61 H61 120.5
C60 C61 H61 120.5
C61 C62 C63 120.8(6)
C61 C62 H62 119.6
C63 C62 H62 119.6
C62 C63 C64 120.7(5)
C62 C63 H63 119.7
C64 C63 H63 119.7
C63 C64 C59 119.7(5)
C63 C64 H64 120.2
C59 C64 H64 120.2

loop_
_geom_bond_atom_site_label_1
_geom_bond_atom_site_label_2
_geom_bond_distance
Ru1 C58B 1.813(8)
Ru1 C58A 1.821(4)
Ru1 P3 2.3741(4)
Ru1 P1 2.3786(5)
Ru1 Cl1B 2.461(5)
Ru1 Cl1A 2.4685(9)
Ru1 P2 2.4993(5)
Ru1 H1 1.55(2)
P1 C22 1.831(2)
P1 C16 1.835(2)
P1 C1 1.837(2)
P2 C7 1.8330(19)
P2 C28 1.8375(19)
P2 C34 1.839(2)
P3 C40 1.834(2)
P3 C52 1.8358(19)
P3 C46 1.837(2)
O1 C6 1.376(2)
O1 C12 1.389(2)
C1 C6 1.388(3)
C1 C2 1.398(3)
C2 C3 1.386(3)
C2 H2 0.9500
C3 C4 1.381(3)
C3 H3 0.9500
C4 C5 1.395(3)
C4 H4 0.9500
C5 C6 1.389(3)
C5 C13 1.527(3)
C7 C8 1.390(3)
C7 C12 1.394(3)
C8 C9 1.385(3)
C8 H8 0.9500
C9 C10 1.388(3)
C9 H9 0.9500
C10 C11 1.390(3)
C10 H10 0.9500
C11 C12 1.382(3)
C11 C13 1.530(3)
C13 C15 1.525(3)
C13 C14 1.543(4)
C14 H14A 0.9800
C14 H14B 0.9800
C14 H14C 0.9800
C15 H15A 0.9800
C15 H15B 0.9800
C15 H15C 0.9800
C16 C17 1.384(3)
C16 C21 1.398(3)
C17 C18 1.382(3)
C17 H17 0.9500
C18 C19 1.370(4)
C18 H18 0.9500
C19 C20 1.383(4)
C19 H19 0.9500
C20 C21 1.383(3)
C20 H20 0.9500
C21 H21 0.9500
C22 C27 1.382(3)
C22 C23 1.399(3)
C23 C24 1.384(3)
C23 H23 0.9500
C24 C25 1.371(3)
C24 H24 0.9500
C25 C26 1.381(4)
C25 H25 0.9500
C26 C27 1.386(3)
C26 H26 0.9500
C27 H27 0.9500
C28 C29 1.377(3)
C28 C33 1.396(3)
C29 C30 1.389(3)
C29 H29 0.9500
C30 C31 1.372(3)
C30 H30 0.9500
C31 C32 1.378(3)
C31 H31 0.9500
C32 C33 1.388(3)
C32 H32 0.9500
C33 H33 0.9500
C34 C39 1.378(3)
C34 C35 1.394(3)
C35 C36 1.393(3)
C35 H35 0.9500
C36 C37 1.382(3)
C36 H36 0.9500
C37 C38 1.389(3)
C37 H37 0.9500
C38 C39 1.383(3)
C38 H38 0.9500
C39 H39 0.9500
C40 C45 1.396(3)
C40 C41 1.396(3)
C41 C42 1.386(3)
C41 H41 0.9500
C42 C43 1.382(4)
C42 H42 0.9500
C43 C44 1.374(4)
C43 H43 0.9500
C44 C45 1.401(3)
C44 H44 0.9500
C45 H45 0.9500
C46 C47 1.395(3)
C46 C51 1.397(3)
C47 C48 1.385(3)
C47 H47 0.9500
C48 C49 1.382(4)
C48 H48 0.9500
C49 C50 1.375(4)
C49 H49 0.9500
C50 C51 1.390(3)
C50 H50 0.9500
C51 H51 0.9500
C52 C53 1.388(3)
C52 C57 1.389(3)
C53 C54 1.391(3)
C53 H53 0.9500
C54 C55 1.386(4)
C54 H54 0.9500
C55 C56 1.372(4)
C55 H55 0.9500
C56 C57 1.391(3)
C56 H56 0.9500
C57 H57 0.9500
O2A C58A 1.155(4)
O2B C58B 1.151(8)
C59 C60 1.347(5)
C59 C64 1.358(5)
C59 H59 0.9500
C60 C61 1.337(5)
C60 H60 0.9500
C61 C62 1.326(5)
C61 H61 0.9500
C62 C63 1.329(5)
C62 H62 0.9500
C63 C64 1.338(5)
C63 H63 0.9500
C64 H64 0.9500

loop_
_geom_torsion_atom_site_label_1
_geom_torsion_atom_site_label_2
_geom_torsion_atom_site_label_3
_geom_torsion_atom_site_label_4
_geom_torsion
C58B Ru1 P1 C22 -46.8(4)
C58A Ru1 P1 C22 138.06(11)
P3 Ru1 P1 C22 -149.70(8)
Cl1B Ru1 P1 C22 137.87(13)
Cl1A Ru1 P1 C22 -46.63(8)
P2 Ru1 P1 C22 45.21(8)
C58B Ru1 P1 C16 76.8(4)
C58A Ru1 P1 C16 -98.42(11)
P3 Ru1 P1 C16 -26.18(9)
Cl1B Ru1 P1 C16 -98.60(13)
Cl1A Ru1 P1 C16 76.89(8)
P2 Ru1 P1 C16 168.74(7)
C58B Ru1 P1 C1 -171.4(4)
C58A Ru1 P1 C1 13.42(11)
P3 Ru1 P1 C1 85.66(9)
Cl1B Ru1 P1 C1 13.24(13)
Cl1A Ru1 P1 C1 -171.27(7)
P2 Ru1 P1 C1 -79.42(7)
C58B Ru1 P2 C7 175.0(4)
C58A Ru1 P2 C7 -4.24(10)
P3 Ru1 P2 C7 -89.15(7)
P1 Ru1 P2 C7 84.03(7)
Cl1B Ru1 P2 C7 -5.48(12)
Cl1A Ru1 P2 C7 173.64(7)
C58B Ru1 P2 C28 -64.7(4)
C58A Ru1 P2 C28 116.08(10)
P3 Ru1 P2 C28 31.17(7)
P1 Ru1 P2 C28 -155.65(7)
Cl1B Ru1 P2 C28 114.84(12)
Cl1A Ru1 P2 C28 -66.04(7)
C58B Ru1 P2 C34 55.3(4)
C58A Ru1 P2 C34 -123.99(11)
P3 Ru1 P2 C34 151.10(7)
P1 Ru1 P2 C34 -35.72(8)
Cl1B Ru1 P2 C34 -125.23(13)
Cl1A Ru1 P2 C34 53.89(8)
C58B Ru1 P3 C40 113.7(4)
C58A Ru1 P3 C40 -71.31(11)
P1 Ru1 P3 C40 -144.35(8)
Cl1B Ru1 P3 C40 -70.59(13)
Cl1A Ru1 P3 C40 114.17(8)
P2 Ru1 P3 C40 20.21(8)
C58B Ru1 P3 C52 -131.6(4)
C58A Ru1 P3 C52 43.37(10)
P1 Ru1 P3 C52 -29.67(9)
Cl1B Ru1 P3 C52 44.09(12)
Cl1A Ru1 P3 C52 -131.15(7)
P2 Ru1 P3 C52 134.89(6)
C58B Ru1 P3 C46 -14.7(4)
C58A Ru1 P3 C46 160.30(11)
P1 Ru1 P3 C46 87.26(9)
Cl1B Ru1 P3 C46 161.01(13)
Cl1A Ru1 P3 C46 -14.22(8)
P2 Ru1 P3 C46 -108.18(8)
C22 P1 C1 C6 -83.65(17)
C16 P1 C1 C6 171.53(16)
Ru1 P1 C1 C6 50.92(18)
C22 P1 C1 C2 104.58(18)
C16 P1 C1 C2 -0.2(2)
Ru1 P1 C1 C2 -120.85(16)
C6 C1 C2 C3 -3.1(3)
P1 C1 C2 C3 168.77(18)
C1 C2 C3 C4 -0.4(4)
C2 C3 C4 C5 2.5(4)
C3 C4 C5 C6 -0.7(3)
C3 C4 C5 C13 177.5(2)
C12 O1 C6 C1 -144.54(17)
C12 O1 C6 C5 34.2(2)
C2 C1 C6 O1 -176.25(17)
P1 C1 C6 O1 11.4(2)
C2 C1 C6 C5 5.1(3)
P1 C1 C6 C5 -167.27(16)
C4 C5 C6 O1 178.21(18)
C13 C5 C6 O1 -0.1(3)
C4 C5 C6 C1 -3.2(3)
C13 C5 C6 C1 178.5(2)
C28 P2 C7 C8 -10.8(2)
C34 P2 C7 C8 -111.63(19)
Ru1 P2 C7 C8 117.63(17)
C28 P2 C7 C12 175.69(15)
C34 P2 C7 C12 74.85(16)
Ru1 P2 C7 C12 -55.89(16)
C12 C7 C8 C9 0.2(3)
P2 C7 C8 C9 -173.25(16)
C7 C8 C9 C10 1.8(3)
C8 C9 C10 C11 -1.7(3)
C9 C10 C11 C12 -0.4(3)
C9 C10 C11 C13 -178.4(2)
C10 C11 C12 O1 -177.85(17)
C13 C11 C12 O1 0.3(3)
C10 C11 C12 C7 2.5(3)
C13 C11 C12 C7 -179.30(19)
C6 O1 C12 C11 -34.3(2)
C6 O1 C12 C7 145.33(17)
C8 C7 C12 C11 -2.5(3)
P2 C7 C12 C11 171.68(16)
C8 C7 C12 O1 177.90(17)
P2 C7 C12 O1 -8.0(2)
C6 C5 C13 C15 -152.5(2)
C4 C5 C13 C15 29.3(3)
C6 C5 C13 C11 -30.4(3)
C4 C5 C13 C11 151.4(2)
C6 C5 C13 C14 86.2(2)
C4 C5 C13 C14 -92.0(3)
C12 C11 C13 C15 151.9(2)
C10 C11 C13 C15 -30.1(3)
C12 C11 C13 C5 30.3(3)
C10 C11 C13 C5 -151.7(2)
C12 C11 C13 C14 -86.4(2)
C10 C11 C13 C14 91.7(3)
C22 P1 C16 C17 -13.19(19)
C1 P1 C16 C17 92.20(19)
Ru1 P1 C16 C17 -147.15(15)
C22 P1 C16 C21 174.60(17)
C1 P1 C16 C21 -80.01(18)
Ru1 P1 C16 C21 40.63(19)
C21 C16 C17 C18 -2.2(3)
P1 C16 C17 C18 -174.57(18)
C16 C17 C18 C19 0.9(4)
C17 C18 C19 C20 1.3(4)
C18 C19 C20 C21 -2.2(4)
C19 C20 C21 C16 0.9(4)
C17 C16 C21 C20 1.3(3)
P1 C16 C21 C20 173.9(2)
C16 P1 C22 C27 117.39(18)
C1 P1 C22 C27 15.30(19)
Ru1 P1 C22 C27 -114.04(17)
C16 P1 C22 C23 -62.28(16)
C1 P1 C22 C23 -164.37(15)
Ru1 P1 C22 C23 66.29(17)
C27 C22 C23 C24 -1.6(3)
P1 C22 C23 C24 178.06(15)
C22 C23 C24 C25 0.5(3)
C23 C24 C25 C26 1.5(3)
C24 C25 C26 C27 -2.4(4)
C23 C22 C27 C26 0.7(3)
P1 C22 C27 C26 -178.94(19)
C25 C26 C27 C22 1.3(4)
C7 P2 C28 C29 131.67(17)
C34 P2 C28 C29 -124.25(17)
Ru1 P2 C28 C29 7.42(19)
C7 P2 C28 C33 -52.14(18)
C34 P2 C28 C33 51.94(18)
Ru1 P2 C28 C33 -176.38(14)
C33 C28 C29 C30 2.2(3)
P2 C28 C29 C30 178.5(2)
C28 C29 C30 C31 -0.4(4)
C29 C30 C31 C32 -0.8(4)
C30 C31 C32 C33 0.2(4)
C31 C32 C33 C28 1.6(3)
C29 C28 C33 C32 -2.8(3)
P2 C28 C33 C32 -178.90(16)
C7 P2 C34 C39 8.1(2)
C28 P2 C34 C39 -97.81(19)
Ru1 P2 C34 C39 132.57(16)
C7 P2 C34 C35 -178.25(16)
C28 P2 C34 C35 75.85(17)
Ru1 P2 C34 C35 -53.77(18)
C39 C34 C35 C36 -0.3(3)
P2 C34 C35 C36 -174.27(15)
C34 C35 C36 C37 0.3(3)
C35 C36 C37 C38 0.2(3)
C36 C37 C38 C39 -0.8(4)
C35 C34 C39 C38 -0.3(3)
P2 C34 C39 C38 173.30(19)
C37 C38 C39 C34 0.8(4)
C52 P3 C40 C45 91.7(2)
C46 P3 C40 C45 -14.0(2)
Ru1 P3 C40 C45 -150.25(17)
C52 P3 C40 C41 -87.72(18)
C46 P3 C40 C41 166.65(17)
Ru1 P3 C40 C41 30.4(2)
C45 C40 C41 C42 0.3(3)
P3 C40 C41 C42 179.65(18)
C40 C41 C42 C43 -0.3(4)
C41 C42 C43 C44 -0.3(4)
C42 C43 C44 C45 0.8(4)
C41 C40 C45 C44 0.3(3)
P3 C40 C45 C44 -179.06(19)
C43 C44 C45 C40 -0.9(4)
C40 P3 C46 C47 -85.11(18)
C52 P3 C46 C47 170.15(17)
Ru1 P3 C46 C47 50.53(19)
C40 P3 C46 C51 94.15(19)
C52 P3 C46 C51 -10.6(2)
Ru1 P3 C46 C51 -130.21(16)
C51 C46 C47 C48 -0.1(3)
P3 C46 C47 C48 179.14(19)
C46 C47 C48 C49 1.0(4)
C47 C48 C49 C50 -0.7(4)
C48 C49 C50 C51 -0.4(4)
C49 C50 C51 C46 1.3(4)
C47 C46 C51 C50 -1.0(3)
P3 C46 C51 C50 179.73(19)
C40 P3 C52 C53 -169.42(16)
C46 P3 C52 C53 -63.76(17)
Ru1 P3 C52 C53 64.39(16)
C40 P3 C52 C57 14.30(19)
C46 P3 C52 C57 119.95(18)
Ru1 P3 C52 C57 -111.89(17)
C57 C52 C53 C54 0.8(3)
P3 C52 C53 C54 -175.62(17)
C52 C53 C54 C55 1.1(3)
C53 C54 C55 C56 -2.8(4)
C54 C55 C56 C57 2.6(4)
C53 C52 C57 C56 -1.0(3)
P3 C52 C57 C56 175.26(17)
C55 C56 C57 C52 -0.7(4)
C64 C59 C60 C61 -0.4(2)
C59 C60 C61 C62 -0.2(3)
C60 C61 C62 C63 0.5(5)
C61 C62 C63 C64 -0.1(7)
C62 C63 C64 C59 -0.7(7)
C60 C59 C64 C63 0.9(5)
